data_1503667
loop_
_publ_author_name
'Messaoudi, Samir'
'Tr\'eguier, Bret'
'Hamze, Abdallah'
'Provot, Olivier'
'Peyrat, Jean-Fran\,cois'
'De Losada, Jordi Rodrigo'
'Liu, Jian-Miao'
'Bignon, J\'er\^ome'
'Wdzieczak-Bakala, Joanna'
'Thoret, Sylviane'
'Dubois, Jo\"elle'
'Brion, Jean-Daniel'
'Alami, Mou\^ad'

_publ_section_title
;
 Isocombretastatins a versus combretastatins a: the forgotten isoCA-4
 isomer as a highly promising cytotoxic and antitubulin agent.
;
_journal_issue 14
_journal_name_full 'Journal of medicinal chemistry'
_journal_page_first 4538
_journal_page_last 4542
_journal_paper_doi 10.1021/jm900321u
_journal_volume 52
_journal_year 2009
_chemical_formula_sum 'C18 H20 O5'
_chemical_formula_weight 316.34
_chemical_name_systematic
; 
 ? 
;
_space_group_IT_number 14
_symmetry_cell_setting monoclinic
_symmetry_space_group_name_Hall '-P 2ybc'
_symmetry_space_group_name_H-M 'P 1 21/c 1'
_atom_sites_solution_hydrogens difmap
_atom_sites_solution_primary direct
_atom_sites_solution_secondary difmap
_audit_creation_method SHELXL-97
_cell_angle_alpha 90.00(5)
_cell_angle_beta 104.00(5)
_cell_angle_gamma 90.00(5)
_cell_formula_units_Z 4
_cell_length_a 10.8340(10)
_cell_length_b 11.6230(10)
_cell_length_c 13.5110(10)
_cell_measurement_temperature 293(2)
_cell_volume 1650.8(4)
_computing_cell_refinement 'DENZO (Otwinowski & Minor, 1997) COLLECT (Hooft, 1998)'
_computing_data_collection 'DENZO (Otwinowski & Minor, 1997) COLLECT (Hooft, 1998)'
_computing_data_reduction 'HKL package (Otwinowski & Minor, 1997)'
_computing_molecular_graphics 'PLATON (Spek, 1980-2004)'
_computing_publication_material 'SHELXL-97 (Sheldrick, 1997)'
_computing_structure_refinement 'SHELXL-97 (Sheldrick, 1997)'
_computing_structure_solution 'SHELXS-97 (Sheldrick, 1990)'
_diffrn_ambient_temperature 293(2)
_diffrn_measured_fraction_theta_full .998
_diffrn_measured_fraction_theta_max .998
_diffrn_measurement_device_type 'Nonius kappa-CCD diffractometer'
_diffrn_measurement_method 'phi and omega scans'
_diffrn_radiation_monochromator graphite
_diffrn_radiation_source 'fine-focus sealed tube'
_diffrn_radiation_type MoK\a
_diffrn_radiation_wavelength 0.71070
_diffrn_reflns_av_R_equivalents 0.0239
_diffrn_reflns_av_sigmaI/netI 0.0323
_diffrn_reflns_limit_h_max 13
_diffrn_reflns_limit_h_min -13
_diffrn_reflns_limit_k_max 14
_diffrn_reflns_limit_k_min -14
_diffrn_reflns_limit_l_max 16
_diffrn_reflns_limit_l_min -16
_diffrn_reflns_number 6487
_diffrn_reflns_theta_full 26.34
_diffrn_reflns_theta_max 26.34
_diffrn_reflns_theta_min 1.94
_exptl_absorpt_coefficient_mu 0.093
_exptl_absorpt_correction_type none
_exptl_crystal_colour colourless
_exptl_crystal_density_diffrn 1.273
_exptl_crystal_density_method 'not measured'
_exptl_crystal_description prism
_exptl_crystal_F_000 672
_exptl_crystal_size_max 0.45
_exptl_crystal_size_mid 0.40
_exptl_crystal_size_min 0.28
_refine_diff_density_max .142
_refine_diff_density_min -.154
_refine_diff_density_rms .034
_refine_ls_extinction_coef 0.025(3)
_refine_ls_extinction_expression Fc^*^=kFc[1+0.001xFc^2^\l^3^/sin(2\q)]^-1/4^
_refine_ls_extinction_method SHELXL
_refine_ls_goodness_of_fit_ref 1.021
_refine_ls_hydrogen_treatment mixed
_refine_ls_matrix_type full
_refine_ls_number_parameters 221
_refine_ls_number_reflns 3364
_refine_ls_number_restraints 0
_refine_ls_restrained_S_all 1.021
_refine_ls_R_factor_all 0.0692
_refine_ls_R_factor_gt 0.0443
_refine_ls_shift/su_max 0.000
_refine_ls_shift/su_mean 0.000
_refine_ls_structure_factor_coef Fsqd
_refine_ls_weighting_details 'calc w=1/[\s^2^(Fo^2^)+(0.0645P)^2^+0.2773P] where P=(Fo^2^+2Fc^2^)/3'
_refine_ls_weighting_scheme calc
_refine_ls_wR_factor_gt 0.1126
_refine_ls_wR_factor_ref 0.1267
_reflns_number_gt 2371
_reflns_number_total 3364
_reflns_threshold_expression >2sigma(I)
_cod_data_source_file jm900321u_si_002.cif
_cod_data_source_block shelxs97
_cod_original_cell_volume 1650.8(2)
_cod_original_sg_symbol_H-M P21/C
_cod_database_code 1503667

loop_
_symmetry_equiv_pos_as_xyz
'x, y, z'
'-x, y+1/2, -z+1/2'
'-x, -y, -z'
'x, -y-1/2, z-1/2'

loop_
_atom_site_label
_atom_site_type_symbol
_atom_site_fract_x
_atom_site_fract_y
_atom_site_fract_z
_atom_site_U_iso_or_equiv
_atom_site_adp_type
_atom_site_occupancy
_atom_site_symmetry_multiplicity
_atom_site_calc_flag
_atom_site_refinement_flags
C3 C 1.23679(14) 0.22106(13) -0.03604(11) 0.0391(4) Uani 1 1 d .
O3 O 1.60339(11) 0.05685(12) 0.25946(9) 0.0611(4) Uani 1 1 d .
O4 O 1.80074(11) 0.20466(11) 0.27124(11) 0.0661(4) Uani 1 1 d .
C14 C 1.58059(14) 0.31040(15) 0.04035(14) 0.0475(4) Uani 1 1 d .
H14 H 1.5769 0.3691 -0.0071 0.057 Uiso 1 1 calc R
C6 C 0.99361(14) 0.17960(14) -0.00651(12) 0.0418(4) Uani 1 1 d .
C4 C 1.20206(14) 0.26262(14) 0.05014(12) 0.0426(4) Uani 1 1 d .
H4 H 1.2610 0.3037 0.0988 0.051 Uiso 1 1 calc R
C1 C 1.36340(14) 0.24662(14) -0.05478(12) 0.0421(4) Uani 1 1 d .
C10 C 1.48384(14) 0.15007(14) 0.10442(12) 0.0433(4) Uani 1 1 d .
H10 H 1.4150 0.1008 0.0998 0.052 Uiso 1 1 calc R
O2 O 1.05248(11) 0.28912(13) 0.14907(10) 0.0689(4) Uani 1 1 d .
H2 H 0.9790 0.2722 0.1491 0.103 Uiso 1 1 calc R
C8 C 1.14716(15) 0.15890(14) -0.10653(12) 0.0457(4) Uani 1 1 d .
H8 H 1.1681 0.1307 -0.1648 0.055 Uiso 1 1 calc R
C11 C 1.59157(14) 0.13704(15) 0.18387(12) 0.0451(4) Uani 1 1 d .
C9 C 1.47785(13) 0.23587(14) 0.03185(12) 0.0408(4) Uani 1 1 d .
C7 C 1.02673(15) 0.13795(14) -0.09165(12) 0.0466(4) Uani 1 1 d .
H7 H 0.9683 0.0955 -0.1396 0.056 Uiso 1 1 calc R
C5 C 1.08208(14) 0.24399(15) 0.06450(12) 0.0444(4) Uani 1 1 d .
C12 C 1.69504(14) 0.21029(15) 0.19132(13) 0.0468(4) Uani 1 1 d .
C2 C 1.3737(2) 0.27676(18) -0.14733(15) 0.0603(5) Uani 1 1 d .
H2A H 1.2990(19) 0.2866(17) -0.2029(16) 0.065(6) Uiso 1 1 d .
H2B H 1.4568(18) 0.2871(16) -0.1616(15) 0.066(6) Uiso 1 1 d .
C13 C 1.68798(14) 0.29732(14) 0.11910(14) 0.0484(4) Uani 1 1 d .
O1 O 0.87890(10) 0.16491(11) 0.01735(9) 0.0574(4) Uani 1 1 d .
C15 C 0.78355(15) 0.10007(16) -0.05059(14) 0.0555(5) Uani 1 1 d .
H15A H 0.7610 0.1378 -0.1157 0.083 Uiso 1 1 calc R
H15B H 0.7098 0.0941 -0.0233 0.083 Uiso 1 1 calc R
H15C H 0.8155 0.0245 -0.0587 0.083 Uiso 1 1 calc R
C16 C 1.50603(19) -0.02784(17) 0.24916(16) 0.0677(6) Uani 1 1 d .
H16A H 1.4269 0.0089 0.2498 0.102 Uiso 1 1 calc R
H16B H 1.5280 -0.0813 0.3048 0.102 Uiso 1 1 calc R
H16C H 1.4976 -0.0682 0.1859 0.102 Uiso 1 1 calc R
C17 C 1.87823(17) 0.10512(17) 0.27794(17) 0.0655(5) Uani 1 1 d .
H17A H 1.8359 0.0410 0.3000 0.098 Uiso 1 1 calc R
H17B H 1.9580 0.1184 0.3261 0.098 Uiso 1 1 calc R
H17C H 1.8932 0.0887 0.2122 0.098 Uiso 1 1 calc R
O5 O 1.79322(11) 0.36701(11) 0.13347(12) 0.0665(4) Uani 1 1 d .
C18 C 1.7932(2) 0.4521(2) 0.0568(2) 0.0973(9) Uani 1 1 d .
H18A H 1.7824 0.4152 -0.0083 0.146 Uiso 1 1 calc R
H18B H 1.8726 0.4929 0.0730 0.146 Uiso 1 1 calc R
H18C H 1.7246 0.5052 0.0544 0.146 Uiso 1 1 calc R

loop_
_atom_site_aniso_label
_atom_site_aniso_U_11
_atom_site_aniso_U_22
_atom_site_aniso_U_33
_atom_site_aniso_U_23
_atom_site_aniso_U_13
_atom_site_aniso_U_12
C3 0.0371(8) 0.0418(9) 0.0370(8) 0.0028(7) 0.0066(6) 0.0029(6)
O3 0.0475(7) 0.0750(9) 0.0567(8) 0.0150(7) 0.0044(6) -0.0015(6)
O4 0.0443(7) 0.0603(8) 0.0804(9) -0.0231(7) -0.0106(6) 0.0089(6)
C14 0.0398(9) 0.0435(9) 0.0633(11) -0.0013(8) 0.0208(8) 0.0005(7)
C6 0.0311(7) 0.0470(9) 0.0450(9) -0.0002(7) 0.0043(6) -0.0012(6)
C4 0.0341(8) 0.0522(10) 0.0389(9) -0.0066(7) 0.0039(6) -0.0038(7)
C1 0.0407(8) 0.0436(9) 0.0438(9) 0.0010(7) 0.0138(7) 0.0029(7)
C10 0.0347(8) 0.0476(9) 0.0485(9) -0.0011(7) 0.0118(7) -0.0039(7)
O2 0.0420(7) 0.1106(12) 0.0580(8) -0.0361(8) 0.0198(6) -0.0191(7)
C8 0.0471(9) 0.0513(10) 0.0378(8) -0.0033(7) 0.0083(7) 0.0028(8)
C11 0.0376(8) 0.0506(10) 0.0475(9) -0.0020(8) 0.0112(7) 0.0040(7)
C9 0.0347(8) 0.0439(9) 0.0471(9) -0.0049(7) 0.0161(7) 0.0007(6)
C7 0.0401(8) 0.0493(9) 0.0450(9) -0.0082(7) -0.0001(7) -0.0021(7)
C5 0.0375(8) 0.0553(10) 0.0394(9) -0.0070(7) 0.0075(7) -0.0011(7)
C12 0.0329(8) 0.0485(10) 0.0566(10) -0.0145(8) 0.0062(7) 0.0029(7)
C2 0.0592(12) 0.0746(14) 0.0506(11) 0.0066(10) 0.0202(10) -0.0030(10)
C13 0.0327(8) 0.0431(9) 0.0722(12) -0.0148(8) 0.0178(8) -0.0040(7)
O1 0.0352(6) 0.0741(8) 0.0622(8) -0.0167(6) 0.0107(5) -0.0117(6)
C15 0.0384(9) 0.0588(11) 0.0642(11) -0.0016(9) 0.0024(8) -0.0117(8)
C16 0.0655(12) 0.0599(12) 0.0772(14) 0.0207(10) 0.0162(10) -0.0024(10)
C17 0.0465(10) 0.0645(12) 0.0806(13) -0.0016(11) 0.0059(9) 0.0122(9)
O5 0.0414(7) 0.0536(8) 0.1039(11) -0.0110(7) 0.0161(7) -0.0131(6)
C18 0.0618(13) 0.0654(14) 0.162(3) 0.0218(16) 0.0226(15) -0.0225(11)

loop_
_atom_type_symbol
_atom_type_description
_atom_type_scat_dispersion_real
_atom_type_scat_dispersion_imag
_atom_type_scat_source
C C .0033 .0016 'International Tables Vol C Tables 4.2.6.8 and 6.1.1.4'
H H .0000 .0000 'International Tables Vol C Tables 4.2.6.8 and 6.1.1.4'
O O .0106 .0060 'International Tables Vol C Tables 4.2.6.8 and 6.1.1.4'

loop_
_geom_angle_atom_site_label_1
_geom_angle_atom_site_label_2
_geom_angle_atom_site_label_3
_geom_angle
C8 C3 C4 117.94(14)
C8 C3 C1 120.63(14)
C4 C3 C1 121.37(14)
C11 O3 C16 117.73(14)
C12 O4 C17 117.20(14)
C13 C14 C9 120.14(16)
C13 C14 H14 119.9
C9 C14 H14 119.9
O1 C6 C7 126.14(14)
O1 C6 C5 114.59(14)
C7 C6 C5 119.27(15)
C5 C4 C3 121.20(15)
C5 C4 H4 119.4
C3 C4 H4 119.4
C2 C1 C3 120.32(16)
C2 C1 C9 121.18(16)
C3 C1 C9 118.49(13)
C9 C10 C11 120.71(15)
C9 C10 H10 119.6
C11 C10 H10 119.6
C5 O2 H2 109.5
C3 C8 C7 121.20(15)
C3 C8 H8 119.4
C7 C8 H8 119.4
O3 C11 C10 124.15(15)
O3 C11 C12 115.80(15)
C10 C11 C12 120.03(16)
C10 C9 C14 119.23(15)
C10 C9 C1 120.17(14)
C14 C9 C1 120.60(15)
C6 C7 C8 120.29(15)
C6 C7 H7 119.9
C8 C7 H7 119.9
O2 C5 C4 118.61(14)
O2 C5 C6 121.31(14)
C4 C5 C6 120.08(15)
O4 C12 C11 122.13(17)
O4 C12 C13 118.63(15)
C11 C12 C13 119.09(15)
C1 C2 H2A 121.1(12)
C1 C2 H2B 120.7(12)
H2A C2 H2B 118.2(16)
O5 C13 C14 124.02(17)
O5 C13 C12 115.19(16)
C14 C13 C12 120.79(15)
C6 O1 C15 118.28(14)
O1 C15 H15A 109.5
O1 C15 H15B 109.5
H15A C15 H15B 109.5
O1 C15 H15C 109.5
H15A C15 H15C 109.5
H15B C15 H15C 109.5
O3 C16 H16A 109.5
O3 C16 H16B 109.5
H16A C16 H16B 109.5
O3 C16 H16C 109.5
H16A C16 H16C 109.5
H16B C16 H16C 109.5
O4 C17 H17A 109.5
O4 C17 H17B 109.5
H17A C17 H17B 109.5
O4 C17 H17C 109.5
H17A C17 H17C 109.5
H17B C17 H17C 109.5
C13 O5 C18 116.76(16)
O5 C18 H18A 109.5
O5 C18 H18B 109.5
H18A C18 H18B 109.5
O5 C18 H18C 109.5
H18A C18 H18C 109.5
H18B C18 H18C 109.5

loop_
_geom_bond_atom_site_label_1
_geom_bond_atom_site_label_2
_geom_bond_distance
C3 C8 1.387(2)
C3 C4 1.394(2)
C3 C1 1.484(2)
O3 C11 1.366(2)
O3 C16 1.425(2)
O4 C12 1.372(2)
O4 C17 1.419(2)
C14 C13 1.382(2)
C14 C9 1.393(2)
C14 H14 0.9300
C6 O1 1.3680(19)
C6 C7 1.373(2)
C6 C5 1.398(2)
C4 C5 1.377(2)
C4 H4 0.9300
C1 C2 1.329(3)
C1 C9 1.490(2)
C10 C9 1.389(2)
C10 C11 1.390(2)
C10 H10 0.9300
O2 C5 1.364(2)
O2 H2 0.8200
C8 C7 1.389(2)
C8 H8 0.9300
C11 C12 1.392(2)
C7 H7 0.9300
C12 C13 1.395(3)
C2 H2A 0.97(2)
C2 H2B 0.973(19)
C13 O5 1.373(2)
O1 C15 1.421(2)
C15 H15A 0.9600
C15 H15B 0.9600
C15 H15C 0.9600
C16 H16A 0.9600
C16 H16B 0.9600
C16 H16C 0.9600
C17 H17A 0.9600
C17 H17B 0.9600
C17 H17C 0.9600
O5 C18 1.432(3)
C18 H18A 0.9600
C18 H18B 0.9600
C18 H18C 0.9600

loop_
_geom_torsion_atom_site_label_1
_geom_torsion_atom_site_label_2
_geom_torsion_atom_site_label_3
_geom_torsion_atom_site_label_4
_geom_torsion
C8 C3 C4 C5 -0.8(2)
C1 C3 C4 C5 176.44(15)
C8 C3 C1 C2 40.9(2)
C4 C3 C1 C2 -136.31(18)
C8 C3 C1 C9 -138.19(16)
C4 C3 C1 C9 44.6(2)
C4 C3 C8 C7 -0.4(2)
C1 C3 C8 C7 -177.66(15)
C16 O3 C11 C10 8.3(2)
C16 O3 C11 C12 -173.33(15)
C9 C10 C11 O3 178.26(15)
C9 C10 C11 C12 -0.1(2)
C11 C10 C9 C14 -1.0(2)
C11 C10 C9 C1 178.09(14)
C13 C14 C9 C10 1.3(2)
C13 C14 C9 C1 -177.86(14)
C2 C1 C9 C10 -143.30(18)
C3 C1 C9 C10 35.8(2)
C2 C1 C9 C14 35.8(2)
C3 C1 C9 C14 -145.14(15)
O1 C6 C7 C8 -179.79(15)
C5 C6 C7 C8 0.5(2)
C3 C8 C7 C6 0.5(3)
C3 C4 C5 O2 -178.42(15)
C3 C4 C5 C6 1.9(3)
O1 C6 C5 O2 -1.1(2)
C7 C6 C5 O2 178.60(15)
O1 C6 C5 C4 178.58(15)
C7 C6 C5 C4 -1.7(2)
C17 O4 C12 C11 67.9(2)
C17 O4 C12 C13 -116.48(18)
O3 C11 C12 O4 -1.9(2)
C10 C11 C12 O4 176.54(14)
O3 C11 C12 C13 -177.53(15)
C10 C11 C12 C13 0.9(2)
C9 C14 C13 O5 -179.74(14)
C9 C14 C13 C12 -0.4(2)
O4 C12 C13 O5 2.9(2)
C11 C12 C13 O5 178.70(14)
O4 C12 C13 C14 -176.47(14)
C11 C12 C13 C14 -0.7(2)
C7 C6 O1 C15 0.5(2)
C5 C6 O1 C15 -179.76(15)
C14 C13 O5 C18 -5.0(3)
C12 C13 O5 C18 175.66(18)

loop_
_cod_related_entry_id
_cod_related_entry_code
_cod_related_entry_database
1 24709355 ChemSpider
